data_1535542
loop_
_publ_author_name
'Hofmann, W.K.'
'Jeitschko, W.'

_publ_section_title
;
 Structural investigations of ternary lanthanoid and uranium nickel
 phosphides
;
_journal_name_full 'Journal of Solid State Chemistry'
_journal_page_first 152
_journal_page_last 158
_journal_volume 51
_journal_year 1984
_chemical_formula_sum 'La Ni5 P3'
_space_group_IT_number 63
_symmetry_space_group_name_Hall '-C 2c 2'
_symmetry_space_group_name_H-M 'C m c m'
_cell_angle_alpha 90
_cell_angle_beta 90
_cell_angle_gamma 90
_cell_formula_units_Z 4
_cell_length_a 3.642
_cell_length_b 11.716
_cell_length_c 11.494
_cell_volume 490.445
_citation_journal_id_ASTM JSSCBI
_cod_data_source_file Hofmann_JSSCBI_1984_600.cif
_cod_data_source_block La1Ni5P3
_cod_original_cell_volume 490.4452
_cod_original_formula_sum 'La1 Ni5 P3'
_cod_database_code 1535542

loop_
_symmetry_equiv_pos_as_xyz
x,y,z
-x,-y,z+1/2
x,-y,-z
-x,y,-z+1/2
-x,-y,-z
x,y,-z-1/2
-x,y,z
x,-y,z-1/2
x+1/2,y+1/2,z
-x+1/2,-y+1/2,z+1/2
x+1/2,-y+1/2,-z
-x+1/2,y+1/2,-z+1/2
-x+1/2,-y+1/2,-z
x+1/2,y+1/2,-z-1/2
-x+1/2,y+1/2,z
x+1/2,-y+1/2,z-1/2

loop_
_atom_site_label
_atom_site_type_symbol
_atom_site_fract_x
_atom_site_fract_y
_atom_site_fract_z
_atom_site_occupancy
_atom_site_U_iso_or_equiv
Ni2 Ni 0 0.051 0.1453 1 0.0
Ni1 Ni 0 0.5 0 1 0.0
P2 P 0 0.6162 0.25 1 0.0
Ni3 Ni 0 0.3018 0.5677 1 0.0
La1 La 0 0.337 0.25 1 0.0
P1 P 0 0.1181 0.5399 1 0.0
